data_1512628
loop_
_publ_author_name
'Jaspreet S. Dhau'
'Amritpal Singh'
'Avtar Singh'
'Balwinder S. Sooch'
'Paula Brandao'
'Vitor Felix'

_publ_section_title
;
 Synthesis, characterization and X-ray structure of 3,4-lutidinyl-,
 3-/4-picolyl- and pyridylselenium compounds
;
_journal_name_full
;
Inorganica Chimica Acta
;
_journal_page_first 335
_journal_page_last 344
_journal_paper_doi 10.1016/j.ica.2012.03.043
_journal_volume 392
_journal_year 2012
_chemical_formula_sum 'C14 H16 N2 Se2'
_chemical_formula_weight 370.21
_space_group_IT_number 14
_symmetry_cell_setting monoclinic
_symmetry_space_group_name_Hall '-P 2yn'
_symmetry_space_group_name_H-M 'P 1 21/n 1'
_atom_sites_solution_hydrogens geom
_atom_sites_solution_primary direct
_atom_sites_solution_secondary difmap
_cell_angle_alpha 90.00
_cell_angle_beta 95.182(2)
_cell_angle_gamma 90.00
_cell_formula_units_Z 4
_cell_length_a 10.3650(4)
_cell_length_b 6.6892(2)
_cell_length_c 21.1397(7)
_cell_measurement_temperature 150(2)
_cell_volume 1459.70(9)
_computing_cell_refinement 'Bruker SMART'
_computing_data_collection 'Bruker SMART'
_computing_data_reduction 'Bruker SAINT'
_computing_molecular_graphics 'PLATON (Spek, 2008)'
_computing_publication_material 'SHELXL-97 (Sheldrick, 1997)'
_computing_structure_refinement 'SHELXL-97 (Sheldrick, 1997)'
_computing_structure_solution 'SHELXS-97 (Sheldrick, 1990)'
_diffrn_ambient_temperature 150(2)
_diffrn_measured_fraction_theta_full 0.922
_diffrn_measured_fraction_theta_max 0.922
_diffrn_measurement_device_type CCD
_diffrn_measurement_method 'omega and phi scans'
_diffrn_radiation_monochromator graphite
_diffrn_radiation_source 'fine-focus sealed tube'
_diffrn_radiation_type MoK\a
_diffrn_radiation_wavelength 0.71073
_diffrn_reflns_av_R_equivalents 0.0321
_diffrn_reflns_av_sigmaI/netI 0.0364
_diffrn_reflns_limit_h_max 14
_diffrn_reflns_limit_h_min -13
_diffrn_reflns_limit_k_max 8
_diffrn_reflns_limit_k_min -9
_diffrn_reflns_limit_l_max 24
_diffrn_reflns_limit_l_min -28
_diffrn_reflns_number 12906
_diffrn_reflns_theta_full 29.17
_diffrn_reflns_theta_max 29.17
_diffrn_reflns_theta_min 3.36
_diffrn_standards_interval_count 0.5
_diffrn_standards_interval_time 30
_exptl_absorpt_coefficient_mu 5.050
_exptl_absorpt_correction_T_max 0.9057
_exptl_absorpt_correction_T_min 0.4988
_exptl_absorpt_correction_type multi-scan
_exptl_crystal_colour colourless
_exptl_crystal_density_diffrn 1.685
_exptl_crystal_density_method 'not measured'
_exptl_crystal_description plate
_exptl_crystal_F_000 728
_exptl_crystal_size_max 0.16
_exptl_crystal_size_mid 0.10
_exptl_crystal_size_min 0.02
_refine_diff_density_max 0.433
_refine_diff_density_min -0.333
_refine_diff_density_rms 0.078
_refine_ls_extinction_method none
_refine_ls_goodness_of_fit_ref 1.013
_refine_ls_hydrogen_treatment mixed
_refine_ls_matrix_type full
_refine_ls_number_parameters 167
_refine_ls_number_reflns 3935
_refine_ls_number_restraints 0
_refine_ls_restrained_S_all 1.013
_refine_ls_R_factor_all 0.0404
_refine_ls_R_factor_gt 0.0263
_refine_ls_shift/su_max 0.001
_refine_ls_shift/su_mean 0.000
_refine_ls_structure_factor_coef Fsqd
_refine_ls_weighting_details 'w=1/[\s^2^(Fo^2^)+(0.0240P)^2^+0.4134P] where P=(Fo^2^+2Fc^2^)/3'
_refine_ls_weighting_scheme calc
_refine_ls_wR_factor_gt 0.0548
_refine_ls_wR_factor_ref 0.0587
_reflns_number_gt 3139
_reflns_number_total 3935
_reflns_threshold_expression >2sigma(I)
_cod_data_source_file ICA-2012-392-335-344-1.cif
_cod_data_source_block compound_5a
_cod_depositor_comments
;
The following automatic conversions were performed:

'_refine_ls_weighting_scheme' value 'calc
w=1/[\s^2^(Fo^2^)+(0.0240P)^2^+0.4134P] where P=(Fo^2^+2Fc^2^)/3' was
changed to 'calc'. New tag '_refine_ls_weighting_details' was
created. The value of the new tag was set to
'w=1/[\s^2^(Fo^2^)+(0.0240P)^2^+0.4134P] where P=(Fo^2^+2Fc^2^)/3'.

Automatic conversion script
Id: cif_fix_values 3143 2015-03-26 13:38:13Z robertas 
;
_cod_original_sg_symbol_H-M P21/n
_cod_database_code 1512628

loop_
_symmetry_equiv_pos_as_xyz
'x, y, z'
'-x+1/2, y+1/2, -z+1/2'
'-x, -y, -z'
'x-1/2, -y-1/2, z-1/2'

loop_
_atom_site_label
_atom_site_type_symbol
_atom_site_fract_x
_atom_site_fract_y
_atom_site_fract_z
_atom_site_U_iso_or_equiv
_atom_site_adp_type
_atom_site_occupancy
_atom_site_calc_flag
_atom_site_refinement_flags
Se1 Se 0.67535(2) -0.02401(3) 0.114223(10) 0.02604(7) Uani 1 d .
Se2 Se 0.76542(2) 0.14388(3) 0.034004(10) 0.02791(7) Uani 1 d .
N11 N 0.74962(17) -0.3521(3) 0.18053(8) 0.0234(4) Uani 1 d .
C12 C 0.7904(2) -0.2481(3) 0.13293(9) 0.0202(4) Uani 1 d .
C13 C 0.8957(2) -0.2995(3) 0.10057(10) 0.0222(4) Uani 1 d .
H13 H 0.9201 -0.2193 0.0665 0.027 Uiso 1 calc R
C14 C 0.9651(2) -0.4710(3) 0.11893(10) 0.0216(4) Uani 1 d .
C15 C 0.9240(2) -0.5833(3) 0.16909(10) 0.0233(4) Uani 1 d .
C16 C 0.8176(2) -0.5175(3) 0.19768(10) 0.0255(5) Uani 1 d .
H16 H 0.7904 -0.5942 0.2319 0.031 Uiso 1 calc R
C141 C 1.0807(2) -0.5319(3) 0.08577(12) 0.0333(5) Uani 1 d .
H14A H 1.0864 -0.4479 0.0481 0.040 Uiso 1 calc R
H14B H 1.0719 -0.6723 0.0728 0.040 Uiso 1 calc R
H14C H 1.1594 -0.5155 0.1147 0.040 Uiso 1 calc R
C151 C 0.9933(2) -0.7705(3) 0.19308(11) 0.0336(5) Uani 1 d .
H15A H 0.9497 -0.8262 0.2284 0.040 Uiso 1 calc R
H15B H 1.0832 -0.7380 0.2078 0.040 Uiso 1 calc R
H15C H 0.9920 -0.8688 0.1587 0.040 Uiso 1 calc R
N21 N 0.7315(2) 0.0861(3) -0.09326(9) 0.0296(4) Uani 1 d .
C22 C 0.7023(2) -0.0055(3) -0.04079(10) 0.0226(4) Uani 1 d .
C23 C 0.6385(2) -0.1868(3) -0.03994(10) 0.0237(4) Uani 1 d .
H23 H 0.6208 -0.2459 -0.0008 0.028 Uiso 1 calc R
C24 C 0.6006(2) -0.2811(3) -0.09684(10) 0.0233(4) Uani 1 d .
C25 C 0.6281(2) -0.1868(3) -0.15301(10) 0.0265(5) Uani 1 d .
C26 C 0.6927(2) -0.0062(3) -0.14818(11) 0.0323(5) Uani 1 d .
H26 H 0.7110 0.0575 -0.1865 0.039 Uiso 1 calc R
C241 C 0.5328(3) -0.4794(3) -0.09732(12) 0.0352(6) Uani 1 d .
H24A H 0.5251 -0.5227 -0.0535 0.042 Uiso 1 calc R
H24B H 0.5830 -0.5785 -0.1189 0.042 Uiso 1 calc R
H24C H 0.4463 -0.4667 -0.1198 0.042 Uiso 1 calc R
C251 C 0.5898(3) -0.2779(4) -0.21747(11) 0.0392(6) Uani 1 d .
H25A H 0.6200 -0.1918 -0.2506 0.047 Uiso 1 calc R
H25B H 0.4953 -0.2903 -0.2237 0.047 Uiso 1 calc R
H25C H 0.6293 -0.4105 -0.2198 0.047 Uiso 1 calc R

loop_
_atom_site_aniso_label
_atom_site_aniso_U_11
_atom_site_aniso_U_22
_atom_site_aniso_U_33
_atom_site_aniso_U_23
_atom_site_aniso_U_13
_atom_site_aniso_U_12
Se1 0.02849(12) 0.02449(11) 0.02527(12) -0.00146(8) 0.00311(9) 0.00860(9)
Se2 0.03536(14) 0.01864(10) 0.02870(13) 0.00007(8) -0.00276(9) -0.00286(9)
N11 0.0240(10) 0.0275(9) 0.0193(9) -0.0015(7) 0.0046(7) 0.0011(8)
C12 0.0219(11) 0.0187(9) 0.0196(10) -0.0036(8) -0.0013(8) 0.0007(8)
C13 0.0230(11) 0.0217(9) 0.0223(10) 0.0019(8) 0.0041(8) -0.0017(8)
C14 0.0188(10) 0.0214(9) 0.0248(11) -0.0036(8) 0.0026(8) -0.0016(8)
C15 0.0228(11) 0.0213(9) 0.0246(11) -0.0000(8) -0.0042(9) 0.0005(9)
C16 0.0299(12) 0.0268(10) 0.0198(10) 0.0041(8) 0.0017(9) -0.0024(9)
C141 0.0266(13) 0.0291(11) 0.0458(15) 0.0038(10) 0.0120(10) 0.0060(10)
C151 0.0342(14) 0.0284(11) 0.0375(13) 0.0067(10) -0.0009(11) 0.0055(10)
N21 0.0363(12) 0.0233(9) 0.0297(10) 0.0014(8) 0.0062(8) -0.0010(8)
C22 0.0234(11) 0.0194(9) 0.0246(11) 0.0001(8) -0.0000(8) 0.0035(8)
C23 0.0249(11) 0.0206(9) 0.0258(11) 0.0028(8) 0.0030(9) 0.0021(9)
C24 0.0188(11) 0.0216(9) 0.0292(11) -0.0018(9) -0.0005(8) 0.0060(8)
C25 0.0252(12) 0.0269(10) 0.0274(11) -0.0024(9) 0.0017(9) 0.0095(9)
C26 0.0398(14) 0.0320(12) 0.0262(12) 0.0071(9) 0.0087(10) 0.0065(11)
C241 0.0366(14) 0.0301(12) 0.0382(14) -0.0067(10) -0.0013(11) -0.0051(11)
C251 0.0480(16) 0.0409(13) 0.0278(12) -0.0071(11) -0.0012(11) 0.0102(12)

loop_
_atom_type_symbol
_atom_type_description
_atom_type_scat_dispersion_real
_atom_type_scat_dispersion_imag
_atom_type_scat_source
C C 0.0033 0.0016 'International Tables Vol C Tables 4.2.6.8 and 6.1.1.4'
H H 0.0000 0.0000 'International Tables Vol C Tables 4.2.6.8 and 6.1.1.4'
N N 0.0061 0.0033 'International Tables Vol C Tables 4.2.6.8 and 6.1.1.4'
Se Se -0.0929 2.2259 'International Tables Vol C Tables 4.2.6.8 and 6.1.1.4'

loop_
_geom_angle_atom_site_label_1
_geom_angle_atom_site_label_2
_geom_angle_atom_site_label_3
_geom_angle
C12 Se1 Se2 104.20(6)
C22 Se2 Se1 102.74(7)
C12 N11 C16 116.25(18)
N11 C12 C13 124.46(18)
N11 C12 Se1 109.25(15)
C13 C12 Se1 126.24(16)
C12 C13 C14 118.60(19)
C12 C13 H13 120.7
C14 C13 H13 120.7
C13 C14 C15 118.00(19)
C13 C14 C141 120.6(2)
C15 C14 C141 121.37(19)
C16 C15 C14 118.22(19)
C16 C15 C151 119.6(2)
C14 C15 C151 122.2(2)
N11 C16 C15 124.5(2)
N11 C16 H16 117.8
C15 C16 H16 117.8
C14 C141 H14A 109.5
C14 C141 H14B 109.5
H14A C141 H14B 109.5
C14 C141 H14C 109.5
H14A C141 H14C 109.5
H14B C141 H14C 109.5
C15 C151 H15A 109.5
C15 C151 H15B 109.5
H15A C151 H15B 109.5
C15 C151 H15C 109.5
H15A C151 H15C 109.5
H15B C151 H15C 109.5
C22 N21 C26 115.93(19)
N21 C22 C23 124.18(19)
N21 C22 Se2 111.06(15)
C23 C22 Se2 124.73(16)
C22 C23 C24 119.2(2)
C22 C23 H23 120.4
C24 C23 H23 120.4
C23 C24 C25 118.04(19)
C23 C24 C241 120.3(2)
C25 C24 C241 121.65(19)
C26 C25 C24 117.8(2)
C26 C25 C251 120.3(2)
C24 C25 C251 121.8(2)
N21 C26 C25 124.8(2)
N21 C26 H26 117.6
C25 C26 H26 117.6
C24 C241 H24A 109.5
C24 C241 H24B 109.5
H24A C241 H24B 109.5
C24 C241 H24C 109.5
H24A C241 H24C 109.5
H24B C241 H24C 109.5
C25 C251 H25A 109.5
C25 C251 H25B 109.5
H25A C251 H25B 109.5
C25 C251 H25C 109.5
H25A C251 H25C 109.5
H25B C251 H25C 109.5

loop_
_geom_bond_atom_site_label_1
_geom_bond_atom_site_label_2
_geom_bond_distance
Se1 C12 1.934(2)
Se1 Se2 2.3010(3)
Se2 C22 1.934(2)
N11 C12 1.324(3)
N11 C16 1.344(3)
C12 C13 1.383(3)
C13 C14 1.391(3)
C13 H13 0.9500
C14 C15 1.397(3)
C14 C141 1.498(3)
C15 C16 1.376(3)
C15 C151 1.508(3)
C16 H16 0.9500
C141 H14A 0.9800
C141 H14B 0.9800
C141 H14C 0.9800
C151 H15A 0.9800
C151 H15B 0.9800
C151 H15C 0.9800
N21 C22 1.326(3)
N21 C26 1.344(3)
C22 C23 1.382(3)
C23 C24 1.383(3)
C23 H23 0.9500
C24 C25 1.396(3)
C24 C241 1.501(3)
C25 C26 1.381(3)
C25 C251 1.512(3)
C26 H26 0.9500
C241 H24A 0.9800
C241 H24B 0.9800
C241 H24C 0.9800
C251 H25A 0.9800
C251 H25B 0.9800
C251 H25C 0.9800
